data_7047523
loop_
_publ_author_name
'Pandey, Saurabh'
'Kumar, Pramod'
'Gupta, Rajeev'

_publ_section_title
;
 Polymerization led selective detection and removal of Zn<sup>2+</sup> and
 Cd<sup>2+</sup> ions: isolation of Zn- and Cd-MOFs and reversibility
 studies.
;
_journal_issue 41
_journal_name_full 'Dalton transactions (Cambridge, England : 2003)'
_journal_page_first 14686
_journal_page_last 14695
_journal_paper_doi 10.1039/c8dt01956h
_journal_volume 47
_journal_year 2018
_chemical_formula_moiety 'C99 H69 Cd3 N15 O18, 20(H2O)'
_chemical_formula_sum 'C99 H109 Cd3 N15 O38'
_chemical_formula_weight 2454.22
_space_group_crystal_system orthorhombic
_space_group_IT_number 19
_space_group_name_Hall 'P 2ac 2ab'
_space_group_name_H-M_alt 'P 21 21 21'
_symmetry_space_group_name_Hall 'P 2ac 2ab'
_symmetry_space_group_name_H-M 'P 21 21 21'
_atom_sites_solution_hydrogens mixed
_audit_creation_date 2018-07-28
_audit_creation_method
;
Olex2 1.2
(compiled 2018.05.29 svn.r3508 for OlexSys, GUI svn.r5506)
;
_audit_update_record
;
2018-09-08 deposited with the CCDC.
2018-09-11 downloaded from the CCDC.
;
_cell_angle_alpha 90
_cell_angle_beta 90
_cell_angle_gamma 90
_cell_formula_units_Z 4
_cell_length_a 14.3557(9)
_cell_length_b 24.1536(15)
_cell_length_c 33.691(2)
_cell_measurement_reflns_used 121
_cell_measurement_temperature 100(2)
_cell_measurement_theta_max 27.62
_cell_measurement_theta_min 2.54
_cell_volume 11682.1(12)
_computing_cell_refinement 'Bruker Kappa Apex'
_computing_data_collection 'Bruker Kappa Apex'
_computing_data_reduction 'Bruker SAINT'
_computing_molecular_graphics 'Olex2 (Dolomanov et al., 2009)'
_computing_publication_material 'Olex2 (Dolomanov et al., 2009)'
_computing_structure_refinement 'XL (Sheldrick, 2016/4)'
_computing_structure_solution 'SHELXT 2014/5 (Sheldrick, 2014)'
_diffrn_ambient_temperature 100
_diffrn_measured_fraction_theta_full 0.999
_diffrn_measured_fraction_theta_max 0.999
_diffrn_measurement_device_type 'CCD area detector'
_diffrn_measurement_method 'phi omega scans'
_diffrn_radiation_type MoK\a
_diffrn_radiation_wavelength 0.71073
_diffrn_reflns_av_R_equivalents 0.0723
_diffrn_reflns_av_unetI/netI 0.0516
_diffrn_reflns_Laue_measured_fraction_full 0.999
_diffrn_reflns_Laue_measured_fraction_max 0.999
_diffrn_reflns_limit_h_max 19
_diffrn_reflns_limit_h_min -19
_diffrn_reflns_limit_k_max 32
_diffrn_reflns_limit_k_min -32
_diffrn_reflns_limit_l_max 44
_diffrn_reflns_limit_l_min -44
_diffrn_reflns_number 186953
_diffrn_reflns_point_group_measured_fraction_full 1.000
_diffrn_reflns_point_group_measured_fraction_max 0.999
_diffrn_reflns_theta_full 25.242
_diffrn_reflns_theta_max 28.292
_diffrn_reflns_theta_min 2.046
_exptl_absorpt_coefficient_mu 0.612
_exptl_absorpt_correction_T_max 0.957
_exptl_absorpt_correction_T_min 0.935
_exptl_absorpt_correction_type multi-scan
_exptl_absorpt_process_details '(SADABS; Bruker, 2000)'
_exptl_crystal_colour colorless
_exptl_crystal_density_diffrn 1.395
_exptl_crystal_description block
_exptl_crystal_F_000 4826
_exptl_crystal_size_max 0.18
_exptl_crystal_size_mid 0.15
_exptl_crystal_size_min 0.12
_refine_diff_density_max 1.230
_refine_diff_density_min -0.977
_refine_diff_density_rms 0.186
_refine_ls_abs_structure_details
;
 Refined as an inversion twin.
;
_refine_ls_abs_structure_Flack 0.11(2)
_refine_ls_extinction_method none
_refine_ls_goodness_of_fit_ref 1.084
_refine_ls_hydrogen_treatment constr
_refine_ls_matrix_type full
_refine_ls_number_parameters 1298
_refine_ls_number_reflns 28995
_refine_ls_number_restraints 0
_refine_ls_restrained_S_all 1.084
_refine_ls_R_factor_all 0.0648
_refine_ls_R_factor_gt 0.0548
_refine_ls_shift/su_max 0.001
_refine_ls_shift/su_mean 0.000
_refine_ls_structure_factor_coef Fsqd
_refine_ls_weighting_details 'w=1/[\s^2^(Fo^2^)+(0.0930P)^2^+4.4734P] where P=(Fo^2^+2Fc^2^)/3'
_refine_ls_weighting_scheme calc
_refine_ls_wR_factor_gt 0.1439
_refine_ls_wR_factor_ref 0.1554
_reflns_Friedel_coverage 0.857
_reflns_Friedel_fraction_full 1.000
_reflns_Friedel_fraction_max 1.000
_reflns_number_gt 25681
_reflns_number_total 28995
_reflns_threshold_expression 'I > 2\s(I)'
_cod_data_source_file c8dt01956h2.cif
_cod_data_source_block 23juld_0m
_cod_depositor_comments 'Adding full bibliography for 7047521--7047523.cif.'
_cod_original_cell_volume 11682.1(13)
_cod_database_code 7047523
_shelx_shelxl_version_number 2016/4
_shelx_space_group_comment
;
The symmetry employed for this shelxl refinement is uniquely defined
by the following loop, which should always be used as a source of
symmetry information in preference to the above space-group names.
They are only intended as comments.
;
_olex2_refinement_description
;
1. Twinned data refinement
 Scales: 0.89(2)
 0.11(2)
2. Fixed Uiso
 At 1.2 times of:
  All C(H) groups, All C(H,H) groups
 At 1.5 times of:
  All O(H,H) groups
3.a Free rotating group:
 O1W(H1WA,H1WB), O2W(H2WA,H2WB), O3W(H3WA,H3WB)
3.b Secondary CH2 refined with riding coordinates:
 C59(H59A,H59B), C92(H92A,H92B), C26(H26A,H26B), C13(H13A,H13B), C79(H79A,
 H79B), C46(H46A,H46B)
3.c Aromatic/amide H refined with riding coordinates:
 C97(H97), C95(H95), C94(H94), C29(H29), C22(H22), C65(H65), C18(H18),
 C84(H84), C19(H19), C98(H98), C58(H58), C28(H28), C64(H64), C32(H32), C81(H81),
  C42(H42), C90(H90), C38(H38), C78(H78), C23(H23), C85(H85), C15(H15),
 C51(H51), C61(H61), C77(H77), C62(H62), C49(H49), C31(H31), C24(H24), C57(H57),
  C37(H37), C82(H82), C16(H16), C3(H3), C55(H55), C48(H48), C56(H56), C44(H44),
 C4(H4), C36(H36), C5(H5), C43(H43), C45(H45), C9(H9), C91(H91), C25(H25),
 C88(H88), C52(H52), C89(H89), C71(H71), C12(H12), C69(H69), C70(H70), C11(H11),
  C75(H75), C10(H10), C76(H76)
;
_smtbx_masks_special_details
;
A solvent mask was calculated and 897 electrons were
found in a volume of 2999\%A^3 in 2 voids.
This is consistent with the presence of
12[H2O] water molecules. Adding other water molecules (8 H2O) 
there will be total of 20 water molecules in formula unit.
;
_smtbx_masks_void_probe_radius 1.2
_smtbx_masks_void_truncation_radius 1.2
_olex2_submission_special_instructions 'No special instructions were received'

loop_
_space_group_symop_operation_xyz
'x, y, z'
'-x+1/2, -y, z+1/2'
'-x, y+1/2, -z+1/2'
'x+1/2, -y+1/2, -z'

loop_
_atom_site_label
_atom_site_type_symbol
_atom_site_fract_x
_atom_site_fract_y
_atom_site_fract_z
_atom_site_U_iso_or_equiv
_atom_site_adp_type
_atom_site_occupancy
_atom_site_site_symmetry_order
_atom_site_calc_flag
_atom_site_refinement_flags_posn
Cd1 Cd 0.79818(3) 0.68859(2) 0.41321(2) 0.02646(11) Uani 1 1 d .
Cd2 Cd 0.16263(3) 0.89134(2) 0.26064(2) 0.02719(11) Uani 1 1 d .
Cd3 Cd 0.87586(3) 0.29700(2) 0.58155(2) 0.02990(12) Uani 1 1 d .
O11 O 0.7427(3) 0.2952(2) 0.62186(15) 0.0328(11) Uani 1 1 d .
O4 O 0.7159(4) 0.6292(2) 0.45414(16) 0.0379(12) Uani 1 1 d .
O10 O 0.2081(4) 0.8164(2) 0.29804(16) 0.0386(12) Uani 1 1 d .
O3 O 0.8637(4) 0.6364(2) 0.46945(15) 0.0366(12) Uani 1 1 d .
N15 N 0.8180(4) 0.4680(3) 0.63782(17) 0.0301(13) Uani 1 1 d .
O8 O 0.3986(5) 0.9853(3) 0.2092(2) 0.0553(17) Uani 1 1 d .
N10 N -0.0977(4) 0.8117(3) 0.31594(17) 0.0339(13) Uani 1 1 d .
C59 C -0.0967(6) 0.7551(4) 0.3022(2) 0.0416(18) Uani 1 1 d .
H59A H -0.129986 0.732017 0.321020 0.050 Uiso 1 1 calc R
H59B H -0.032840 0.742108 0.300939 0.050 Uiso 1 1 calc R
O2 O 1.0743(5) 0.6656(3) 0.3565(2) 0.068(2) Uani 1 1 d .
N14 N 0.6315(5) 0.2076(3) 0.52468(18) 0.0407(15) Uani 1 1 d .
C60 C -0.1418(5) 0.7495(3) 0.2611(2) 0.0347(15) Uani 1 1 d .
O9 O 0.2474(4) 0.8919(2) 0.32838(17) 0.0412(13) Uani 1 1 d .
N4 N 0.8165(6) 0.5164(3) 0.35877(19) 0.0448(18) Uani 1 1 d .
N1 N 0.7603(4) 0.7685(3) 0.44962(18) 0.0307(13) Uani 1 1 d .
N5 N 0.5155(4) 0.7462(3) 0.46715(17) 0.0286(12) Uani 1 1 d .
C30 C 0.2977(5) 0.8083(3) 0.35699(18) 0.0262(13) Uani 1 1 d .
C97 C 0.8471(5) 0.5598(3) 0.5318(2) 0.0312(15) Uani 1 1 d .
H97 H 0.906133 0.565547 0.521249 0.037 Uiso 1 1 calc R
N9 N 0.3930(4) 0.7759(3) 0.2115(2) 0.0400(16) Uani 1 1 d .
C27 C 0.3905(4) 0.7489(3) 0.4154(2) 0.0288(14) Uani 1 1 d .
C95 C 0.6812(5) 0.5710(3) 0.5284(2) 0.0278(14) Uani 1 1 d .
H95 H 0.628499 0.584501 0.515528 0.033 Uiso 1 1 calc R
C94 C 0.6709(5) 0.5404(3) 0.5631(2) 0.0305(14) Uani 1 1 d .
H94 H 0.611718 0.533206 0.573046 0.037 Uiso 1 1 calc R
N6 N 0.0409(4) 0.9336(3) 0.29568(19) 0.0325(13) Uani 1 1 d .
C29 C 0.3220(6) 0.8333(3) 0.3918(2) 0.0380(17) Uani 1 1 d .
H29 H 0.308684 0.870621 0.395762 0.046 Uiso 1 1 calc R
C33 C 0.2467(5) 0.8425(3) 0.32537(18) 0.0240(13) Uani 1 1 d .
O15 O 0.7740(5) 0.3616(3) 0.54611(19) 0.0538(16) Uani 1 1 d .
O1 O 0.8144(4) 0.8549(3) 0.4697(2) 0.0589(18) Uani 1 1 d .
C22 C 0.6510(5) 0.8080(4) 0.5007(2) 0.0367(16) Uani 1 1 d .
H22 H 0.696459 0.829927 0.512551 0.044 Uiso 1 1 calc R
C65 C -0.0935(5) 0.7332(3) 0.2283(2) 0.0316(15) Uani 1 1 d .
H65 H -0.030266 0.725558 0.230733 0.038 Uiso 1 1 calc R
C18 C 0.7338(7) 0.4352(3) 0.4829(3) 0.044(2) Uani 1 1 d .
H18 H 0.698881 0.440537 0.505810 0.053 Uiso 1 1 calc R
C93 C 0.7476(4) 0.5208(3) 0.5824(2) 0.0264(13) Uani 1 1 d .
C14 C 0.7604(6) 0.4572(3) 0.4150(3) 0.0421(19) Uani 1 1 d .
N2 N 0.9203(4) 0.7499(3) 0.41155(19) 0.0309(12) Uani 1 1 d .
C53 C 0.6693(7) 0.6859(5) 0.3529(2) 0.049(2) Uani 1 1 d .
C21 C 0.6747(5) 0.7755(3) 0.4682(2) 0.0299(14) Uani 1 1 d .
C84 C 0.0747(6) 0.7678(5) 0.1392(3) 0.052(2) Uani 1 1 d .
H84 H 0.118189 0.746283 0.152653 0.062 Uiso 1 1 calc R
O5 O 0.7091(5) 0.7233(4) 0.3624(2) 0.068(2) Uani 1 1 d .
C19 C 0.7120(6) 0.4649(4) 0.4477(2) 0.0414(19) Uani 1 1 d .
H19 H 0.662985 0.490078 0.447839 0.050 Uiso 1 1 calc R
C98 C 0.8380(5) 0.5285(3) 0.5675(2) 0.0320(15) Uani 1 1 d .
H98 H 0.889730 0.513711 0.580283 0.038 Uiso 1 1 calc R
N7 N 0.1860(4) 0.9848(2) 0.26039(18) 0.0319(13) Uani 1 1 d .
O7 O -0.0202(5) 1.0201(3) 0.3124(2) 0.066(2) Uani 1 1 d .
C96 C 0.7700(5) 0.5820(3) 0.5123(2) 0.0266(13) Uani 1 1 d .
C47 C 0.4513(5) 0.7117(3) 0.2638(2) 0.0347(16) Uani 1 1 d .
C92 C 0.7335(5) 0.4901(3) 0.6207(2) 0.0322(15) Uani 1 1 d .
H92A H 0.704780 0.514834 0.639811 0.039 Uiso 1 1 calc R
H92B H 0.690538 0.459741 0.616091 0.039 Uiso 1 1 calc R
C20 C 0.8318(6) 0.3644(3) 0.5183(2) 0.0370(17) Uani 1 1 d .
O13 O 1.1255(5) 0.3621(3) 0.6432(3) 0.071(2) Uani 1 1 d .
C26 C 0.4397(5) 0.7150(3) 0.4474(2) 0.0305(15) Uani 1 1 d .
H26A H 0.394426 0.703723 0.467214 0.037 Uiso 1 1 calc R
H26B H 0.465342 0.681830 0.435496 0.037 Uiso 1 1 calc R
C99 C 0.7833(5) 0.6192(3) 0.4767(2) 0.0284(14) Uani 1 1 d .
N3 N 0.9230(5) 0.6497(3) 0.37680(18) 0.0348(14) Uani 1 1 d .
C58 C -0.0332(5) 0.8481(3) 0.3016(2) 0.0316(15) Uani 1 1 d .
H58 H 0.010549 0.835037 0.283539 0.038 Uiso 1 1 calc R
C66 C 0.7784(5) 0.2674(3) 0.6486(2) 0.0291(14) Uani 1 1 d .
N11 N 0.9763(4) 0.3558(3) 0.61874(19) 0.0332(13) Uani 1 1 d .
O12 O 0.8587(4) 0.2467(3) 0.6453(2) 0.0581(19) Uani 1 1 d .
C28 C 0.3664(5) 0.8032(3) 0.4211(2) 0.0392(17) Uani 1 1 d .
H28 H 0.380167 0.820123 0.445192 0.047 Uiso 1 1 calc R
C17 C 0.8073(6) 0.3982(3) 0.4828(2) 0.0381(17) Uani 1 1 d .
O18 O 0.0656(6) 0.8858(4) 0.20445(19) 0.077(3) Uani 1 1 d .
C64 C 0.6358(5) 0.2726(3) 0.6912(2) 0.0295(14) Uani 1 1 d .
H64 H 0.601147 0.284572 0.669533 0.035 Uiso 1 1 calc R
C32 C 0.3655(6) 0.7235(3) 0.3806(2) 0.0355(16) Uani 1 1 d .
H32 H 0.381415 0.686756 0.376090 0.043 Uiso 1 1 calc R
C40 C 0.3279(6) 0.9657(3) 0.2230(2) 0.0360(16) Uani 1 1 d .
C81 C -0.0523(7) 0.8273(4) 0.0988(3) 0.048(2) Uani 1 1 d .
H81 H -0.095109 0.848664 0.084838 0.058 Uiso 1 1 calc R
C42 C 0.4272(6) 0.8787(3) 0.1815(3) 0.0414(19) Uani 1 1 d .
H42 H 0.440472 0.913989 0.171886 0.050 Uiso 1 1 calc R
N8 N 0.3025(4) 0.9135(3) 0.22433(18) 0.0342(13) Uani 1 1 d .
C90 C 0.8600(6) 0.4962(4) 0.6682(3) 0.045(2) Uani 1 1 d .
H90 H 0.833036 0.528652 0.677581 0.053 Uiso 1 1 calc R
C38 C 0.2733(7) 1.0659(4) 0.2409(3) 0.052(2) Uani 1 1 d .
H38 H 0.325081 1.081942 0.228864 0.063 Uiso 1 1 calc R
O14 O 0.9707(5) 0.1417(3) 0.5225(3) 0.084(3) Uani 1 1 d .
C80 C -0.0217(5) 0.7826(3) 0.0818(2) 0.0358(16) Uani 1 1 d .
C83 C 0.0438(6) 0.8178(4) 0.1551(2) 0.043(2) Uani 1 1 d .
N12 N 1.0227(4) 0.2613(3) 0.5820(2) 0.0348(14) Uani 1 1 d .
C7 C 1.0017(6) 0.6794(4) 0.3730(2) 0.0409(18) Uani 1 1 d .
C78 C 0.7133(6) 0.2210(3) 0.5394(2) 0.0372(17) Uani 1 1 d .
H78 H 0.716049 0.247846 0.559143 0.045 Uiso 1 1 calc R
O17 O 0.1312(5) 0.8081(4) 0.21548(19) 0.069(2) Uani 1 1 d .
C23 C 0.5654(6) 0.8084(3) 0.5154(2) 0.0408(18) Uani 1 1 d .
H23 H 0.553071 0.829493 0.537834 0.049 Uiso 1 1 calc R
C85 C 0.0401(6) 0.7510(4) 0.1036(3) 0.045(2) Uani 1 1 d .
H85 H 0.058745 0.716909 0.093516 0.054 Uiso 1 1 calc R
C15 C 0.8368(8) 0.4205(4) 0.4153(3) 0.059(2) Uani 1 1 d .
H15 H 0.872636 0.416371 0.392548 0.071 Uiso 1 1 calc R
N13 N 0.8763(5) 0.2149(3) 0.5449(2) 0.0389(15) Uani 1 1 d .
C63 C 0.7290(5) 0.2604(3) 0.6869(2) 0.0346(16) Uani 1 1 d .
C51 C 0.5601(8) 0.7456(4) 0.3119(3) 0.056(3) Uani 1 1 d .
H51 H 0.587830 0.775419 0.324808 0.067 Uiso 1 1 calc R
C61 C 0.7332(7) 0.2438(7) 0.7596(3) 0.087(5) Uani 1 1 d .
H61 H 0.767682 0.238594 0.782718 0.104 Uiso 1 1 calc R
O16 O 0.9103(5) 0.3417(3) 0.5187(2) 0.065(2) Uani 1 1 d .
C2 C 0.9149(5) 0.7982(3) 0.4300(2) 0.0328(15) Uani 1 1 d .
C13 C 0.7345(7) 0.4874(3) 0.3761(3) 0.045(2) Uani 1 1 d .
H13A H 0.710737 0.460689 0.357132 0.054 Uiso 1 1 calc R
H13B H 0.685626 0.514060 0.381446 0.054 Uiso 1 1 calc R
C77 C 0.6220(8) 0.1695(4) 0.4953(3) 0.056(2) Uani 1 1 d .
H77 H 0.563677 0.159532 0.485569 0.067 Uiso 1 1 calc R
C1 C 0.8235(6) 0.8100(3) 0.4521(2) 0.0375(17) Uani 1 1 d .
C62 C 0.7784(7) 0.2448(7) 0.7210(3) 0.105(6) Uani 1 1 d .
H62 H 0.840864 0.235003 0.718867 0.125 Uiso 1 1 calc R
C49 C 0.5365(6) 0.6498(4) 0.3043(3) 0.0432(19) Uani 1 1 d .
H49 H 0.547762 0.613899 0.313087 0.052 Uiso 1 1 calc R
C31 C 0.3154(6) 0.7535(3) 0.3517(2) 0.0376(17) Uani 1 1 d .
H31 H 0.294341 0.735732 0.328886 0.045 Uiso 1 1 calc R
C24 C 0.4955(6) 0.7793(3) 0.4988(2) 0.0394(18) Uani 1 1 d .
H24 H 0.435152 0.781715 0.508671 0.047 Uiso 1 1 calc R
O6 O 0.6744(6) 0.6360(5) 0.3654(3) 0.115(4) Uani 1 1 d .
C57 C -0.1640(6) 0.8301(4) 0.3420(2) 0.0432(19) Uani 1 1 d .
H57 H -0.210801 0.806205 0.350444 0.052 Uiso 1 1 calc R
C37 C 0.2074(9) 1.0980(4) 0.2586(3) 0.065(3) Uani 1 1 d .
H37 H 0.213271 1.136318 0.257288 0.078 Uiso 1 1 calc R
C39 C 0.2611(6) 1.0055(3) 0.2411(3) 0.0413(18) Uani 1 1 d .
C79 C -0.0479(6) 0.7637(4) 0.0406(2) 0.0421(19) Uani 1 1 d .
H79A H 0.004229 0.770141 0.022903 0.050 Uiso 1 1 calc R
H79B H -0.059735 0.724131 0.041150 0.050 Uiso 1 1 calc R
C82 C -0.0262(7) 0.8456(4) 0.1362(2) 0.048(2) Uani 1 1 d .
H82 H -0.055292 0.875766 0.147977 0.058 Uiso 1 1 calc R
C50 C 0.5865(6) 0.6942(5) 0.3218(2) 0.049(2) Uani 1 1 d .
C16 C 0.8586(7) 0.3916(4) 0.4480(3) 0.064(3) Uani 1 1 d .
H16 H 0.908300 0.366883 0.447395 0.077 Uiso 1 1 calc R
C3 C 0.9879(6) 0.8343(4) 0.4294(3) 0.0440(19) Uani 1 1 d .
H3 H 0.984051 0.867616 0.443179 0.053 Uiso 1 1 calc R
C54 C -0.0288(5) 0.9039(3) 0.3125(2) 0.0344(16) Uani 1 1 d .
C55 C -0.0961(6) 0.9221(3) 0.3403(2) 0.0381(17) Uani 1 1 d .
H55 H -0.097289 0.958945 0.348395 0.046 Uiso 1 1 calc R
C48 C 0.4712(6) 0.6584(4) 0.2744(3) 0.0436(19) Uani 1 1 d .
H48 H 0.441932 0.628678 0.262040 0.052 Uiso 1 1 calc R
C56 C -0.1616(6) 0.8840(5) 0.3557(3) 0.054(2) Uani 1 1 d .
H56 H -0.203293 0.895302 0.375221 0.065 Uiso 1 1 calc R
C8 C 0.9143(6) 0.5964(3) 0.3606(2) 0.0393(18) Uani 1 1 d .
C41 C 0.3570(5) 0.8716(3) 0.2087(2) 0.0332(16) Uani 1 1 d .
C44 C 0.4605(6) 0.7820(4) 0.1844(3) 0.048(2) Uani 1 1 d .
H44 H 0.495131 0.751364 0.176540 0.058 Uiso 1 1 calc R
C4 C 1.0673(6) 0.8213(4) 0.4084(3) 0.057(3) Uani 1 1 d .
H4 H 1.115579 0.846762 0.405999 0.068 Uiso 1 1 calc R
C36 C 0.1339(7) 1.0762(4) 0.2781(3) 0.054(2) Uani 1 1 d .
H36 H 0.092016 1.098993 0.291357 0.065 Uiso 1 1 calc R
C5 C 1.0735(7) 0.7699(4) 0.3909(3) 0.055(2) Uani 1 1 d .
H5 H 1.127966 0.759308 0.378021 0.066 Uiso 1 1 calc R
C35 C 0.1215(6) 1.0181(3) 0.2780(2) 0.0381(17) Uani 1 1 d .
C86 C 0.0830(7) 0.8377(4) 0.1948(3) 0.050(2) Uani 1 1 d .
C43 C 0.4795(6) 0.8329(4) 0.1679(3) 0.047(2) Uani 1 1 d .
H43 H 0.525186 0.837035 0.148548 0.057 Uiso 1 1 calc R
C87 C 0.9424(5) 0.4011(3) 0.6367(2) 0.0334(16) Uani 1 1 d .
C45 C 0.3437(5) 0.8189(3) 0.2228(2) 0.0319(15) Uani 1 1 d .
H45 H 0.296838 0.813225 0.241409 0.038 Uiso 1 1 calc R
C9 C 0.9733(7) 0.5707(5) 0.3330(2) 0.053(2) Uani 1 1 d .
H9 H 1.026610 0.588304 0.323738 0.063 Uiso 1 1 calc R
C91 C 0.8563(5) 0.4224(3) 0.6239(2) 0.0329(16) Uani 1 1 d .
H91 H 0.824352 0.403093 0.604268 0.039 Uiso 1 1 calc R
C25 C 0.6022(5) 0.7442(3) 0.4525(2) 0.0304(15) Uani 1 1 d .
H25 H 0.614332 0.721129 0.431022 0.036 Uiso 1 1 calc R
C88 C 0.9840(6) 0.4303(4) 0.6694(3) 0.0420(19) Uani 1 1 d .
H88 H 1.039836 0.417676 0.680092 0.050 Uiso 1 1 calc R
C46 C 0.3796(5) 0.7221(4) 0.2310(3) 0.046(2) Uani 1 1 d .
H46A H 0.384194 0.692936 0.211315 0.055 Uiso 1 1 calc R
H46B H 0.317515 0.720740 0.242325 0.055 Uiso 1 1 calc R
C52 C 0.4939(6) 0.7559(4) 0.2837(3) 0.046(2) Uani 1 1 d .
H52 H 0.477222 0.792154 0.277701 0.056 Uiso 1 1 calc R
C74 C 0.7976(6) 0.1961(3) 0.5265(2) 0.0412(18) Uani 1 1 d .
C89 C 0.9417(7) 0.4774(4) 0.6852(3) 0.049(2) Uani 1 1 d .
H89 H 0.967853 0.495683 0.706812 0.059 Uiso 1 1 calc R
C71 C 1.1318(8) 0.1896(5) 0.5635(4) 0.077(4) Uani 1 1 d .
H71 H 1.143989 0.156274 0.550679 0.093 Uiso 1 1 calc R
C12 C 0.8377(6) 0.5661(3) 0.3735(2) 0.0368(16) Uani 1 1 d .
H12 H 0.799789 0.581121 0.393141 0.044 Uiso 1 1 calc R
C34 C 0.0408(6) 0.9910(3) 0.2987(3) 0.0413(18) Uani 1 1 d .
C72 C 1.0365(6) 0.2141(4) 0.5629(3) 0.053(2) Uani 1 1 d .
C73 C 0.9560(7) 0.1890(4) 0.5401(3) 0.053(2) Uani 1 1 d .
C6 C 1.0001(5) 0.7350(4) 0.3926(3) 0.0396(18) Uani 1 1 d .
C67 C 1.0631(6) 0.3386(4) 0.6232(3) 0.045(2) Uani 1 1 d .
C69 C 1.1812(6) 0.2652(4) 0.6028(4) 0.073(4) Uani 1 1 d .
H69 H 1.228483 0.283448 0.616452 0.087 Uiso 1 1 calc R
C68 C 1.0887(5) 0.2868(3) 0.6020(3) 0.0423(19) Uani 1 1 d .
C70 C 1.1985(7) 0.2161(5) 0.5827(5) 0.085(4) Uani 1 1 d .
H70 H 1.258475 0.201546 0.582637 0.102 Uiso 1 1 calc R
C11 C 0.8708(8) 0.4911(4) 0.3335(2) 0.053(2) Uani 1 1 d .
H11 H 0.857096 0.455631 0.324473 0.064 Uiso 1 1 calc R
C75 C 0.7887(7) 0.1571(4) 0.4951(3) 0.054(2) Uani 1 1 d .
H75 H 0.841402 0.139579 0.485143 0.065 Uiso 1 1 calc R
C10 C 0.9498(8) 0.5191(4) 0.3204(3) 0.058(3) Uani 1 1 d .
H10 H 0.988465 0.501645 0.302149 0.069 Uiso 1 1 calc R
C76 C 0.7051(8) 0.1455(5) 0.4800(3) 0.065(3) Uani 1 1 d .
H76 H 0.700983 0.120920 0.458781 0.078 Uiso 1 1 calc R
O1W O 0.9446(5) 0.1227(3) 0.3407(2) 0.0553(17) Uani 1 1 d .
H1WA H 0.969181 0.105341 0.321443 0.083 Uiso 1 1 d G
H1WB H 0.987009 0.123695 0.358344 0.083 Uiso 1 1 d G
O2W O 0.6028(4) 0.3738(3) 0.6147(2) 0.0539(17) Uani 1 1 d .
H2WA H 0.558519 0.381259 0.630588 0.081 Uiso 1 1 d G
H2WB H 0.634624 0.349292 0.626761 0.081 Uiso 1 1 d G
O3W O 0.7879(7) 0.1052(6) 0.3899(3) 0.103(3) Uani 1 1 d .
H3WA H 0.749230 0.091540 0.373518 0.155 Uiso 1 1 d G
H3WB H 0.840869 0.099727 0.379286 0.155 Uiso 1 1 d G
O4W O 0.7760(7) 0.9945(5) 0.4083(3) 0.105(3) Uani 1 1 d .
O5W O 0.1220(9) 0.7149(4) 0.2871(4) 0.122(4) Uani 1 1 d .
O6W O 0.5382(7) 0.5919(4) 0.4319(4) 0.111(4) Uani 1 1 d .
O7W O -0.4134(9) 0.9214(14) 0.3968(4) 0.305(18) Uani 1 1 d .
O9W O 0.5322(10) 0.4111(7) 0.5432(3) 0.151(6) Uani 1 1 d .

loop_
_atom_site_aniso_label
_atom_site_aniso_U_11
_atom_site_aniso_U_22
_atom_site_aniso_U_33
_atom_site_aniso_U_23
_atom_site_aniso_U_13
_atom_site_aniso_U_12
Cd1 0.0272(2) 0.0287(2) 0.0235(2) 0.00578(18) -0.00286(18) -0.00267(18)
Cd2 0.0309(2) 0.0267(2) 0.0240(2) 0.00146(19) -0.00209(19) 0.00567(19)
Cd3 0.0240(2) 0.0296(2) 0.0360(3) 0.0066(2) 0.0073(2) 0.00921(18)
O11 0.026(2) 0.040(3) 0.032(3) 0.001(2) 0.0071(19) 0.011(2)
O4 0.029(3) 0.041(3) 0.043(3) 0.017(2) -0.012(2) -0.006(2)
O10 0.047(3) 0.028(3) 0.040(3) 0.010(2) -0.004(2) 0.004(2)
O3 0.026(3) 0.052(3) 0.031(3) 0.013(2) -0.004(2) -0.007(2)
N15 0.025(3) 0.042(3) 0.023(3) 0.016(2) 0.006(2) 0.006(2)
O8 0.045(4) 0.062(4) 0.059(4) -0.006(3) 0.013(3) -0.010(3)
N10 0.033(3) 0.044(4) 0.024(3) 0.002(3) -0.003(2) 0.000(3)
C59 0.044(5) 0.044(5) 0.037(4) 0.002(4) -0.002(3) -0.004(4)
O2 0.062(4) 0.047(4) 0.095(6) -0.021(4) 0.045(4) -0.014(3)
N14 0.053(4) 0.048(4) 0.021(3) 0.002(3) 0.003(3) 0.004(3)
C60 0.037(4) 0.042(4) 0.025(3) -0.001(3) -0.005(3) -0.002(3)
O9 0.049(3) 0.030(3) 0.044(3) 0.003(2) -0.017(3) 0.004(3)
N4 0.077(6) 0.033(3) 0.024(3) 0.006(3) -0.016(3) 0.003(3)
N1 0.025(3) 0.038(3) 0.029(3) -0.001(3) -0.008(2) -0.008(2)
N5 0.028(3) 0.036(3) 0.022(3) 0.010(2) 0.007(2) 0.004(2)
C30 0.022(3) 0.032(3) 0.024(3) 0.003(3) 0.004(2) -0.003(3)
C97 0.028(3) 0.036(4) 0.030(3) 0.010(3) -0.004(3) -0.008(3)
N9 0.021(3) 0.055(4) 0.044(4) -0.012(3) -0.016(3) 0.011(3)
C27 0.023(3) 0.034(3) 0.029(3) 0.008(3) 0.000(3) -0.003(2)
C95 0.022(3) 0.028(3) 0.033(3) 0.005(3) -0.004(3) -0.001(2)
C94 0.023(3) 0.029(3) 0.040(4) 0.009(3) 0.002(3) 0.000(3)
N6 0.032(3) 0.030(3) 0.036(3) -0.004(3) -0.004(3) 0.003(3)
C29 0.046(5) 0.027(3) 0.041(4) 0.000(3) -0.010(3) 0.012(3)
C33 0.030(3) 0.025(3) 0.017(3) 0.009(2) -0.005(2) -0.002(3)
O15 0.061(4) 0.051(4) 0.049(4) 0.004(3) -0.010(3) -0.005(3)
O1 0.041(3) 0.035(3) 0.101(5) -0.015(3) 0.010(3) -0.011(3)
C22 0.035(4) 0.049(4) 0.026(3) -0.001(3) -0.009(3) -0.002(3)
C65 0.028(3) 0.031(4) 0.036(4) -0.002(3) -0.006(3) 0.002(3)
C18 0.055(5) 0.032(4) 0.045(5) -0.008(3) -0.005(4) 0.006(4)
C93 0.025(3) 0.020(3) 0.035(4) 0.001(3) 0.007(3) -0.005(2)
C14 0.054(5) 0.025(3) 0.047(5) 0.004(3) -0.019(4) -0.003(3)
N2 0.023(3) 0.037(3) 0.033(3) 0.010(3) -0.002(2) 0.002(2)
C53 0.049(5) 0.085(7) 0.014(3) 0.016(4) 0.003(3) 0.009(5)
C21 0.034(4) 0.032(3) 0.023(3) -0.002(3) 0.002(3) 0.002(3)
C84 0.036(4) 0.078(7) 0.040(5) 0.026(5) -0.008(4) -0.019(4)
O5 0.038(4) 0.120(7) 0.045(4) 0.004(4) -0.015(3) 0.007(4)
C19 0.038(4) 0.044(4) 0.043(4) 0.000(3) -0.017(4) 0.010(4)
C98 0.017(3) 0.037(4) 0.043(4) 0.013(3) 0.007(3) 0.002(3)
N7 0.042(3) 0.024(3) 0.029(3) 0.005(2) -0.001(3) -0.001(2)
O7 0.069(5) 0.048(4) 0.081(5) -0.012(4) 0.031(4) 0.003(3)
C96 0.028(3) 0.028(3) 0.024(3) 0.001(3) -0.002(2) -0.002(3)
C47 0.026(3) 0.029(4) 0.048(4) -0.001(3) -0.005(3) 0.010(3)
C92 0.033(4) 0.033(4) 0.031(4) 0.004(3) 0.005(3) 0.000(3)
C20 0.040(4) 0.035(4) 0.036(4) 0.008(3) -0.002(3) -0.009(3)
O13 0.037(3) 0.060(4) 0.117(7) -0.006(4) -0.012(4) 0.007(3)
C26 0.026(3) 0.025(3) 0.041(4) 0.006(3) -0.002(3) 0.006(3)
C99 0.034(4) 0.026(3) 0.025(3) 0.002(3) 0.004(3) -0.008(3)
N3 0.047(4) 0.034(3) 0.023(3) 0.005(2) 0.001(3) -0.001(3)
C58 0.028(3) 0.043(4) 0.024(3) 0.003(3) -0.002(3) -0.004(3)
C66 0.019(3) 0.035(4) 0.033(4) 0.002(3) 0.004(3) 0.002(3)
N11 0.032(3) 0.030(3) 0.038(3) 0.005(3) 0.000(3) 0.007(2)
O12 0.044(4) 0.073(4) 0.057(4) 0.026(3) 0.017(3) 0.033(3)
C28 0.032(4) 0.042(4) 0.043(4) -0.009(3) -0.014(3) 0.007(3)
C17 0.037(4) 0.039(4) 0.039(4) 0.010(3) -0.003(3) 0.003(3)
O18 0.095(6) 0.105(7) 0.032(3) -0.003(4) -0.012(3) -0.062(5)
C64 0.027(3) 0.029(3) 0.032(4) 0.000(3) -0.002(3) 0.006(3)
C32 0.046(4) 0.027(3) 0.033(4) 0.004(3) 0.002(3) 0.014(3)
C40 0.034(4) 0.039(4) 0.034(4) 0.001(3) 0.001(3) 0.003(3)
C81 0.065(6) 0.046(5) 0.035(4) -0.007(4) -0.015(4) 0.002(4)
C42 0.036(4) 0.033(4) 0.056(5) 0.002(4) 0.008(4) 0.009(3)
N8 0.033(3) 0.038(3) 0.031(3) 0.004(3) 0.000(3) 0.012(3)
C90 0.047(5) 0.042(5) 0.044(5) 0.005(4) 0.007(4) 0.008(4)
C38 0.057(6) 0.038(4) 0.062(6) 0.016(4) 0.006(5) -0.008(4)
O14 0.053(4) 0.071(5) 0.129(7) -0.052(5) 0.022(5) 0.019(4)
C80 0.036(4) 0.045(4) 0.026(4) 0.002(3) 0.002(3) -0.006(3)
C83 0.054(5) 0.045(5) 0.030(4) 0.004(3) -0.007(3) -0.024(4)
N12 0.022(3) 0.034(3) 0.048(4) 0.006(3) 0.010(3) 0.008(2)
C7 0.038(4) 0.049(5) 0.036(4) 0.010(4) 0.008(3) 0.000(4)
C78 0.036(4) 0.044(4) 0.031(4) -0.001(3) -0.002(3) 0.002(3)
O17 0.067(4) 0.100(6) 0.040(3) 0.009(4) -0.021(3) -0.035(4)
C23 0.058(5) 0.038(4) 0.026(3) 0.001(3) -0.004(3) 0.008(4)
C85 0.034(4) 0.060(6) 0.041(4) 0.001(4) -0.005(3) -0.006(4)
C15 0.076(6) 0.046(5) 0.056(6) 0.024(5) 0.016(5) 0.002(5)
N13 0.030(3) 0.040(4) 0.047(4) 0.011(3) 0.021(3) 0.011(3)
C63 0.025(3) 0.039(4) 0.039(4) 0.012(3) 0.000(3) 0.005(3)
C51 0.062(6) 0.055(6) 0.052(6) -0.018(5) -0.026(5) -0.005(5)
C61 0.047(6) 0.177(14) 0.037(5) 0.059(7) -0.010(4) -0.019(7)
O16 0.049(4) 0.064(4) 0.082(5) 0.047(4) -0.008(3) 0.007(3)
C2 0.032(3) 0.036(4) 0.030(3) 0.012(3) -0.006(3) -0.005(3)
C13 0.062(6) 0.033(4) 0.040(4) -0.006(3) -0.012(4) -0.008(4)
C77 0.070(6) 0.057(6) 0.040(5) 0.006(4) 0.005(5) 0.001(5)
C1 0.039(4) 0.026(4) 0.047(4) 0.002(3) -0.002(3) 0.003(3)
C62 0.039(5) 0.218(17) 0.056(6) 0.083(9) 0.024(5) 0.049(8)
C49 0.031(4) 0.051(5) 0.047(5) 0.008(4) 0.003(3) 0.010(4)
C31 0.047(5) 0.043(4) 0.024(3) -0.003(3) -0.005(3) 0.008(3)
C24 0.043(4) 0.037(4) 0.038(4) 0.005(3) -0.002(3) 0.013(3)
O6 0.057(5) 0.183(11) 0.105(7) 0.093(8) -0.029(5) -0.011(6)
C57 0.029(4) 0.065(6) 0.036(4) 0.008(4) 0.002(3) -0.002(4)
C37 0.097(8) 0.025(4) 0.073(7) -0.007(4) 0.015(7) -0.008(5)
C39 0.049(5) 0.037(4) 0.038(4) 0.003(4) -0.007(4) -0.002(3)
C79 0.044(5) 0.057(5) 0.026(4) -0.006(3) -0.004(3) -0.002(4)
C82 0.073(6) 0.045(5) 0.027(4) -0.002(3) 0.001(4) -0.007(4)
C50 0.038(4) 0.078(7) 0.031(4) 0.017(4) -0.008(3) -0.008(4)
C16 0.060(6) 0.050(5) 0.082(7) 0.039(5) 0.026(5) 0.030(5)
C3 0.036(4) 0.040(4) 0.056(5) -0.003(4) -0.006(4) -0.006(3)
C54 0.026(3) 0.042(4) 0.035(4) -0.009(3) -0.001(3) 0.003(3)
C55 0.049(5) 0.030(4) 0.035(4) -0.005(3) 0.004(3) 0.011(3)
C48 0.046(5) 0.038(4) 0.047(5) -0.003(4) 0.002(4) 0.008(4)
C56 0.037(4) 0.091(7) 0.036(4) -0.013(5) 0.004(4) 0.013(5)
C8 0.049(5) 0.044(5) 0.024(4) -0.003(3) -0.006(3) 0.015(4)
C41 0.033(4) 0.049(4) 0.018(3) -0.003(3) -0.004(3) 0.007(3)
C44 0.037(4) 0.045(5) 0.062(6) 0.000(4) -0.005(4) 0.017(4)
C4 0.032(4) 0.039(5) 0.100(8) -0.017(5) 0.019(5) -0.015(3)
C36 0.046(5) 0.045(5) 0.070(6) -0.018(4) 0.005(5) 0.007(4)
C5 0.044(5) 0.065(6) 0.056(6) 0.001(5) 0.017(4) -0.003(4)
C35 0.048(4) 0.022(3) 0.044(4) -0.002(3) 0.005(4) 0.009(3)
C86 0.067(6) 0.055(6) 0.028(4) 0.012(4) 0.008(4) -0.033(5)
C43 0.042(5) 0.059(6) 0.042(5) -0.006(4) -0.001(4) 0.014(4)
C87 0.036(4) 0.028(4) 0.036(4) 0.010(3) 0.001(3) 0.012(3)
C45 0.023(3) 0.041(4) 0.031(3) -0.014(3) -0.001(3) 0.008(3)
C9 0.060(6) 0.072(7) 0.026(4) -0.002(4) 0.002(4) 0.002(5)
C91 0.035(4) 0.028(3) 0.036(4) 0.008(3) 0.007(3) 0.002(3)
C25 0.029(4) 0.024(3) 0.038(4) 0.007(3) 0.000(3) 0.008(3)
C88 0.038(4) 0.041(4) 0.047(5) 0.010(4) -0.013(4) 0.011(3)
C46 0.023(4) 0.054(5) 0.059(5) 0.004(4) -0.009(4) 0.015(3)
C52 0.048(5) 0.037(4) 0.054(5) -0.007(4) -0.013(4) 0.002(4)
C74 0.049(5) 0.044(4) 0.030(4) 0.011(3) 0.011(3) 0.019(4)
C89 0.054(5) 0.055(5) 0.039(5) -0.003(4) -0.008(4) 0.005(4)
C71 0.056(6) 0.055(6) 0.120(10) -0.005(7) 0.025(7) 0.029(5)
C12 0.053(5) 0.029(4) 0.028(4) 0.007(3) -0.010(3) 0.002(3)
C34 0.043(4) 0.036(4) 0.046(5) -0.013(3) 0.006(4) -0.001(3)
C72 0.044(5) 0.034(5) 0.081(7) 0.019(4) 0.010(5) 0.018(4)
C73 0.056(6) 0.040(5) 0.063(6) -0.004(4) 0.019(5) 0.012(4)
C6 0.024(4) 0.051(5) 0.044(4) 0.018(4) 0.006(3) -0.005(3)
C67 0.031(4) 0.042(5) 0.061(6) 0.015(4) 0.001(4) -0.001(3)
C69 0.026(4) 0.041(5) 0.150(12) 0.012(6) -0.008(5) 0.011(4)
C68 0.026(4) 0.038(4) 0.063(5) 0.011(4) -0.002(3) 0.011(3)
C70 0.033(5) 0.063(7) 0.157(13) -0.007(8) 0.005(7) 0.014(5)
C11 0.070(6) 0.060(6) 0.030(4) -0.009(4) -0.012(4) -0.002(5)
C75 0.059(6) 0.054(5) 0.048(5) -0.014(4) 0.023(5) 0.002(5)
C10 0.085(8) 0.061(6) 0.026(4) -0.019(4) -0.004(4) 0.030(6)
C76 0.072(7) 0.067(7) 0.056(6) -0.020(5) -0.002(5) -0.006(6)
O1W 0.052(4) 0.050(4) 0.065(4) -0.017(3) 0.004(3) -0.003(3)
O2W 0.038(3) 0.036(3) 0.087(5) 0.010(3) 0.006(3) 0.012(3)
O3W 0.072(6) 0.140(10) 0.098(7) -0.008(7) 0.031(6) 0.012(7)
O4W 0.083(7) 0.116(8) 0.117(8) -0.005(7) 0.010(6) 0.004(6)
O5W 0.118(9) 0.072(6) 0.177(12) -0.019(7) 0.016(9) -0.022(6)
O6W 0.073(6) 0.062(5) 0.199(12) 0.025(6) 0.008(7) -0.027(5)
O7W 0.082(9) 0.73(5) 0.103(10) -0.160(19) 0.021(8) -0.035(18)
O9W 0.145(11) 0.212(15) 0.096(8) -0.039(9) -0.036(8) 0.104(11)

loop_
_atom_type_symbol
_atom_type_description
_atom_type_scat_dispersion_real
_atom_type_scat_dispersion_imag
_atom_type_scat_source
C C 0.0033 0.0016 'International Tables Vol C Tables 4.2.6.8 and 6.1.1.4'
H H 0.0000 0.0000 'International Tables Vol C Tables 4.2.6.8 and 6.1.1.4'
N N 0.0061 0.0033 'International Tables Vol C Tables 4.2.6.8 and 6.1.1.4'
O O 0.0106 0.0060 'International Tables Vol C Tables 4.2.6.8 and 6.1.1.4'
I I -0.4742 1.8119 'International Tables Vol C Tables 4.2.6.8 and 6.1.1.4'
Cd Cd -0.8075 1.2024 'International Tables Vol C Tables 4.2.6.8 and 6.1.1.4'
Zn Zn 0.2839 1.4301 'International Tables Vol C Tables 4.2.6.8 and 6.1.1.4'

loop_
_geom_angle_atom_site_label_1
_geom_angle_atom_site_label_2
_geom_angle_atom_site_label_3
_geom_angle
_geom_angle_site_symmetry_1
_geom_angle_site_symmetry_3
O4 Cd1 O3 54.48(17) . .
O4 Cd1 N1 94.6(2) . .
O4 Cd1 C53 94.7(2) . .
O4 Cd1 C99 27.25(19) . .
O4 Cd1 N3 116.7(2) . .
O3 Cd1 C53 144.5(3) . .
O3 Cd1 C99 27.31(19) . .
N1 Cd1 O3 96.1(2) . .
N1 Cd1 C53 104.4(3) . .
N1 Cd1 C99 94.4(2) . .
N1 Cd1 N3 140.5(2) . .
N2 Cd1 O4 143.5(2) . .
N2 Cd1 O3 93.27(19) . .
N2 Cd1 N1 70.1(2) . .
N2 Cd1 C53 120.8(3) . .
N2 Cd1 O5 99.9(3) . .
N2 Cd1 C99 118.4(2) . .
N2 Cd1 N3 70.4(2) . .
O5 Cd1 O4 112.7(2) . .
O5 Cd1 O3 166.8(3) . .
O5 Cd1 N1 87.7(3) . .
O5 Cd1 C53 23.4(3) . .
O5 Cd1 C99 140.0(3) . .
O5 Cd1 N3 100.4(2) . .
C99 Cd1 C53 120.8(3) . .
N3 Cd1 O3 84.6(2) . .
N3 Cd1 C53 96.7(2) . .
N3 Cd1 C99 102.8(2) . .
O10 Cd2 O9 52.20(18) . .
O10 Cd2 N6 106.2(2) . .
O10 Cd2 C33 26.62(19) . .
O10 Cd2 O18 124.3(3) . .
O10 Cd2 N8 102.5(2) . .
O10 Cd2 O17 76.0(2) . .
O9 Cd2 C33 25.62(18) . .
N6 Cd2 O9 84.5(2) . .
N6 Cd2 C33 96.6(2) . .
N6 Cd2 O18 89.3(3) . .
N6 Cd2 N8 141.2(2) . .
N6 Cd2 O17 120.7(2) . .
N7 Cd2 O10 137.6(2) . .
N7 Cd2 O9 85.9(2) . .
N7 Cd2 N6 71.4(2) . .
N7 Cd2 C33 111.2(2) . .
N7 Cd2 O18 98.0(3) . .
N7 Cd2 N8 69.9(2) . .
N7 Cd2 O17 143.1(2) . .
O18 Cd2 O9 171.2(2) . .
O18 Cd2 C33 150.6(3) . .
O18 Cd2 N8 95.6(2) . .
O18 Cd2 O17 51.2(3) . .
N8 Cd2 O9 93.1(2) . .
N8 Cd2 C33 97.6(2) . .
N8 Cd2 O17 91.1(2) . .
O17 Cd2 O9 127.7(2) . .
O17 Cd2 C33 102.2(2) . .
O11 Cd3 O15 78.9(2) . .
O11 Cd3 C20 105.8(2) . .
O11 Cd3 C66 26.53(19) . .
O11 Cd3 N11 101.5(2) . .
O11 Cd3 O12 53.73(18) . .
O11 Cd3 O16 132.8(2) . .
O15 Cd3 C20 27.1(2) . .
O15 Cd3 C66 105.2(2) . .
O15 Cd3 O12 132.5(2) . .
C66 Cd3 C20 132.2(2) . .
N11 Cd3 O15 103.7(2) . .
N11 Cd3 C20 101.1(2) . .
N11 Cd3 C66 91.8(2) . .
N11 Cd3 O12 84.0(2) . .
N11 Cd3 O16 94.0(2) . .
O12 Cd3 C20 159.5(2) . .
O12 Cd3 C66 27.3(2) . .
N12 Cd3 O11 138.1(2) . .
N12 Cd3 O15 142.8(2) . .
N12 Cd3 C20 116.1(2) . .
N12 Cd3 C66 111.6(2) . .
N12 Cd3 N11 70.2(2) . .
N12 Cd3 O12 84.3(2) . .
N12 Cd3 N13 71.3(2) . .
N12 Cd3 O16 89.1(2) . .
N13 Cd3 O11 107.0(2) . .
N13 Cd3 O15 106.6(2) . .
N13 Cd3 C20 95.4(2) . .
N13 Cd3 C66 102.4(2) . .
N13 Cd3 N11 141.6(2) . .
N13 Cd3 O12 92.4(2) . .
N13 Cd3 O16 85.2(3) . .
O16 Cd3 O15 54.1(2) . .
O16 Cd3 C20 27.1(2) . .
O16 Cd3 C66 159.3(2) . .
O16 Cd3 O12 173.5(2) . .
C66 O11 Cd3 95.4(4) . .
C99 O4 Cd1 95.0(4) . .
C33 O10 Cd2 97.6(4) . .
C99 O3 Cd1 88.1(4) . .
C90 N15 C92 119.0(7) . .
C91 N15 C92 121.1(7) . .
C91 N15 C90 119.9(7) . .
C58 N10 C59 119.4(7) . .
C58 N10 C57 119.3(7) . .
C57 N10 C59 121.3(7) . .
N10 C59 H59A 109.3 . .
N10 C59 H59B 109.3 . .
N10 C59 C60 111.6(7) . .
H59A C59 H59B 108.0 . .
C60 C59 H59A 109.3 . .
C60 C59 H59B 109.3 . .
C78 N14 C77 122.2(8) . .
C78 N14 C79 118.0(7) . 2_565
C77 N14 C79 119.9(8) . 2_565
C65 C60 C59 122.8(7) . .
C61 C60 C59 116.2(8) 2_564 .
C61 C60 C65 120.6(7) 2_564 .
C33 O9 Cd2 85.2(4) . .
C12 N4 C13 117.2(7) . .
C11 N4 C13 120.5(8) . .
C11 N4 C12 121.8(9) . .
C21 N1 Cd1 122.7(5) . .
C1 N1 Cd1 119.0(5) . .
C1 N1 C21 118.4(6) . .
C24 N5 C26 119.6(6) . .
C25 N5 C26 120.0(6) . .
C25 N5 C24 120.3(7) . .
C29 C30 C33 118.6(6) . .
C29 C30 C31 119.8(6) . .
C31 C30 C33 121.5(6) . .
C98 C97 H97 119.0 . .
C96 C97 H97 119.0 . .
C96 C97 C98 122.0(7) . .
C44 N9 C46 119.9(7) . .
C45 N9 C44 120.0(8) . .
C45 N9 C46 119.9(7) . .
C28 C27 C26 122.1(7) . .
C32 C27 C26 119.0(6) . .
C32 C27 C28 118.7(7) . .
C94 C95 H95 119.4 . .
C94 C95 C96 121.2(6) . .
C96 C95 H95 119.4 . .
C95 C94 H94 120.0 . .
C93 C94 C95 120.0(6) . .
C93 C94 H94 120.0 . .
C54 N6 Cd2 122.0(5) . .
C54 N6 C34 119.8(7) . .
C34 N6 Cd2 118.1(5) . .
C30 C29 H29 120.1 . .
C30 C29 C28 119.8(7) . .
C28 C29 H29 120.1 . .
O10 C33 Cd2 55.8(3) . .
O10 C33 C30 116.8(6) . .
O9 C33 Cd2 69.2(4) . .
O9 C33 O10 124.9(6) . .
O9 C33 C30 118.3(6) . .
C30 C33 Cd2 171.2(5) . .
C20 O15 Cd3 90.1(5) . .
C21 C22 H22 119.2 . .
C23 C22 H22 119.2 . .
C23 C22 C21 121.6(7) . .
C60 C65 H65 118.9 . .
C60 C65 C64 122.2(7) . 2_564
C64 C65 H65 118.9 2_564 .
C19 C18 H18 120.2 . .
C17 C18 H18 120.2 . .
C17 C18 C19 119.6(8) . .
C94 C93 C98 121.9(6) . .
C94 C93 C92 118.3(6) . .
C98 C93 C92 119.8(6) . .
C19 C14 C15 119.4(8) . .
C19 C14 C13 121.1(8) . .
C15 C14 C13 119.4(9) . .
C2 N2 Cd1 120.8(5) . .
C2 N2 C6 120.2(7) . .
C6 N2 Cd1 119.0(5) . .
O5 C53 Cd1 54.9(5) . .
O5 C53 O6 129.9(10) . .
O5 C53 C50 117.8(9) . .
O6 C53 Cd1 75.0(6) . .
O6 C53 C50 112.1(10) . .
C50 C53 Cd1 169.4(7) . .
N1 C21 C22 129.8(7) . .
C25 C21 N1 115.1(6) . .
C25 C21 C22 115.0(7) . .
C83 C84 H84 120.7 . .
C85 C84 H84 120.7 . .
C85 C84 C83 118.7(9) . .
C53 O5 Cd1 101.7(7) . .
C18 C19 H19 119.6 . .
C14 C19 C18 120.7(8) . .
C14 C19 H19 119.6 . .
C97 C98 H98 121.4 . .
C93 C98 C97 117.2(7) . .
C93 C98 H98 121.4 . .
C39 N7 Cd2 118.9(5) . .
C39 N7 C35 122.2(6) . .
C35 N7 Cd2 118.8(5) . .
C97 C96 C95 117.6(6) . .
C97 C96 C99 120.2(6) . .
C95 C96 C99 122.1(6) . .
C48 C47 C46 119.0(7) . .
C48 C47 C52 120.2(8) . .
C52 C47 C46 120.8(7) . .
N15 C92 C93 114.3(6) . .
N15 C92 H92A 108.7 . .
N15 C92 H92B 108.7 . .
C93 C92 H92A 108.7 . .
C93 C92 H92B 108.7 . .
H92A C92 H92B 107.6 . .
O15 C20 Cd3 62.8(4) . .
O15 C20 C17 118.2(8) . .
C17 C20 Cd3 177.0(6) . .
O16 C20 Cd3 61.7(4) . .
O16 C20 O15 124.3(8) . .
O16 C20 C17 117.5(7) . .
N5 C26 C27 112.6(6) . .
N5 C26 H26A 109.1 . .
N5 C26 H26B 109.1 . .
C27 C26 H26A 109.1 . .
C27 C26 H26B 109.1 . .
H26A C26 H26B 107.8 . .
O4 C99 Cd1 57.7(3) . .
O4 C99 C96 120.0(6) . .
O3 C99 Cd1 64.5(4) . .
O3 C99 O4 122.0(6) . .
O3 C99 C96 117.9(6) . .
C96 C99 Cd1 177.0(5) . .
C7 N3 Cd1 118.2(5) . .
C7 N3 C8 121.8(7) . .
C8 N3 Cd1 119.9(5) . .
N10 C58 H58 118.0 . .
N10 C58 C54 124.0(7) . .
C54 C58 H58 118.0 . .
O11 C66 Cd3 58.1(3) . .
O11 C66 O12 122.1(7) . .
O11 C66 C63 119.9(6) . .
O12 C66 Cd3 64.4(4) . .
O12 C66 C63 117.9(7) . .
C63 C66 Cd3 170.9(5) . .
C87 N11 Cd3 120.3(5) . .
C67 N11 Cd3 116.2(6) . .
C67 N11 C87 123.2(8) . .
C66 O12 Cd3 88.4(5) . .
C27 C28 C29 121.4(7) . .
C27 C28 H28 119.3 . .
C29 C28 H28 119.3 . .
C18 C17 C20 122.3(8) . .
C18 C17 C16 118.5(7) . .
C16 C17 C20 119.2(7) . .
C86 O18 Cd2 98.3(7) . .
C65 C64 H64 120.1 2_565 .
C63 C64 C65 119.8(7) . 2_565
C63 C64 H64 120.1 . .
C27 C32 H32 120.2 . .
C27 C32 C31 119.7(7) . .
C31 C32 H32 120.2 . .
O8 C40 N8 128.3(8) . .
O8 C40 C39 116.4(8) . .
N8 C40 C39 115.3(7) . .
C80 C81 H81 117.5 . .
C80 C81 C82 125.0(9) . .
C82 C81 H81 117.5 . .
C41 C42 H42 119.8 . .
C41 C42 C43 120.5(8) . .
C43 C42 H42 119.8 . .
C40 N8 Cd2 117.5(5) . .
C40 N8 C41 122.2(7) . .
C41 N8 Cd2 120.1(5) . .
N15 C90 H90 119.3 . .
N15 C90 C89 121.4(8) . .
C89 C90 H90 119.3 . .
C37 C38 H38 120.7 . .
C37 C38 C39 118.7(8) . .
C39 C38 H38 120.7 . .
C81 C80 C85 116.2(8) . .
C81 C80 C79 125.0(8) . .
C85 C80 C79 118.8(8) . .
C84 C83 C86 119.4(9) . .
C82 C83 C84 118.8(8) . .
C82 C83 C86 121.6(9) . .
C72 N12 Cd3 117.5(6) . .
C68 N12 Cd3 119.5(5) . .
C68 N12 C72 122.9(7) . .
O2 C7 N3 127.7(9) . .
O2 C7 C6 117.1(8) . .
N3 C7 C6 115.2(7) . .
N14 C78 H78 118.6 . .
N14 C78 C74 122.7(8) . .
C74 C78 H78 118.6 . .
C86 O17 Cd2 88.8(7) . .
C22 C23 H23 118.9 . .
C22 C23 C24 122.3(8) . .
C24 C23 H23 118.9 . .
C84 C85 C80 122.6(10) . .
C84 C85 H85 118.7 . .
C80 C85 H85 118.7 . .
C14 C15 H15 119.4 . .
C16 C15 C14 121.1(9) . .
C16 C15 H15 119.4 . .
C74 N13 Cd3 121.3(5) . .
C73 N13 Cd3 118.1(7) . .
C73 N13 C74 120.4(8) . .
C64 C63 C66 122.2(7) . .
C64 C63 C62 117.4(7) . .
C62 C63 C66 120.2(7) . .
C50 C51 H51 118.7 . .
C50 C51 C52 122.5(9) . .
C52 C51 H51 118.7 . .
C60 C61 H61 120.9 2_565 .
C60 C61 C62 118.3(9) 2_565 .
C62 C61 H61 120.9 . .
C20 O16 Cd3 91.2(5) . .
N2 C2 C1 116.2(6) . .
N2 C2 C3 120.8(7) . .
C3 C2 C1 123.0(7) . .
N4 C13 C14 111.4(7) . .
N4 C13 H13A 109.3 . .
N4 C13 H13B 109.3 . .
C14 C13 H13A 109.3 . .
C14 C13 H13B 109.3 . .
H13A C13 H13B 108.0 . .
N14 C77 H77 121.5 . .
N14 C77 C76 117.1(10) . .
C76 C77 H77 121.5 . .
N1 C1 C2 114.0(7) . .
O1 C1 N1 127.1(8) . .
O1 C1 C2 118.9(7) . .
C63 C62 C61 120.9(8) . .
C63 C62 H62 119.6 . .
C61 C62 H62 119.6 . .
C50 C49 H49 119.0 . .
C48 C49 H49 119.0 . .
C48 C49 C50 121.9(8) . .
C30 C31 C32 120.2(7) . .
C30 C31 H31 119.9 . .
C32 C31 H31 119.9 . .
N5 C24 H24 120.9 . .
C23 C24 N5 118.3(8) . .
C23 C24 H24 120.9 . .
N10 C57 H57 119.9 . .
N10 C57 C56 120.2(8) . .
C56 C57 H57 119.9 . .
C38 C37 H37 118.8 . .
C36 C37 C38 122.3(8) . .
C36 C37 H37 118.8 . .
N7 C39 C40 118.1(7) . .
N7 C39 C38 117.6(8) . .
C38 C39 C40 124.2(8) . .
N14 C79 C80 113.1(7) 2_564 .
N14 C79 H79A 109.0 2_564 .
N14 C79 H79B 109.0 2_564 .
C80 C79 H79A 109.0 . .
C80 C79 H79B 109.0 . .
H79A C79 H79B 107.8 . .
C81 C82 H82 121.1 . .
C83 C82 C81 117.8(9) . .
C83 C82 H82 121.1 . .
C51 C50 C53 119.4(9) . .
C51 C50 C49 117.0(8) . .
C49 C50 C53 123.6(9) . .
C17 C16 H16 119.8 . .
C15 C16 C17 120.5(8) . .
C15 C16 H16 119.8 . .
C2 C3 H3 120.1 . .
C2 C3 C4 119.8(8) . .
C4 C3 H3 120.1 . .
N6 C54 C58 115.7(7) . .
N6 C54 C55 128.0(7) . .
C58 C54 C55 116.3(7) . .
C54 C55 H55 120.2 . .
C54 C55 C56 119.6(7) . .
C56 C55 H55 120.2 . .
C47 C48 C49 118.0(8) . .
C47 C48 H48 121.0 . .
C49 C48 H48 121.0 . .
C57 C56 C55 120.5(8) . .
C57 C56 H56 119.8 . .
C55 C56 H56 119.8 . .
N3 C8 C9 127.6(9) . .
C12 C8 N3 115.5(7) . .
C12 C8 C9 116.9(8) . .
C42 C41 N8 125.3(7) . .
C45 C41 C42 116.7(7) . .
C45 C41 N8 117.9(7) . .
N9 C44 H44 119.4 . .
N9 C44 C43 121.2(8) . .
C43 C44 H44 119.4 . .
C3 C4 H4 120.7 . .
C3 C4 C5 118.6(8) . .
C5 C4 H4 120.7 . .
C37 C36 H36 120.5 . .
C37 C36 C35 119.0(8) . .
C35 C36 H36 120.5 . .
C4 C5 H5 120.2 . .
C6 C5 C4 119.6(9) . .
C6 C5 H5 120.2 . .
N7 C35 C36 120.1(8) . .
N7 C35 C34 118.0(6) . .
C36 C35 C34 121.9(7) . .
O18 C86 C83 116.8(9) . .
O17 C86 O18 121.3(10) . .
O17 C86 C83 121.8(10) . .
C42 C43 H43 121.2 . .
C44 C43 C42 117.7(8) . .
C44 C43 H43 121.2 . .
N11 C87 C91 118.6(7) . .
N11 C87 C88 126.5(7) . .
C91 C87 C88 114.9(7) . .
N9 C45 C41 124.0(7) . .
N9 C45 H45 118.0 . .
C41 C45 H45 118.0 . .
C8 C9 H9 121.2 . .
C10 C9 C8 117.6(10) . .
C10 C9 H9 121.2 . .
N15 C91 C87 124.3(8) . .
N15 C91 H91 117.9 . .
C87 C91 H91 117.9 . .
N5 C25 C21 122.4(7) . .
N5 C25 H25 118.8 . .
C21 C25 H25 118.8 . .
C87 C88 H88 119.6 . .
C89 C88 C87 120.8(7) . .
C89 C88 H88 119.6 . .
N9 C46 C47 112.4(7) . .
N9 C46 H46A 109.1 . .
N9 C46 H46B 109.1 . .
C47 C46 H46A 109.1 . .
C47 C46 H46B 109.1 . .
H46A C46 H46B 107.9 . .
C47 C52 H52 120.1 . .
C51 C52 C47 119.8(8) . .
C51 C52 H52 120.1 . .
C78 C74 C75 115.6(9) . .
N13 C74 C78 115.1(7) . .
N13 C74 C75 129.3(8) . .
C90 C89 C88 118.6(8) . .
C90 C89 H89 120.7 . .
C88 C89 H89 120.7 . .
C72 C71 H71 120.7 . .
C70 C71 H71 120.7 . .
C70 C71 C72 118.6(10) . .
N4 C12 C8 122.5(8) . .
N4 C12 H12 118.8 . .
C8 C12 H12 118.8 . .
N6 C34 C35 113.6(7) . .
O7 C34 N6 127.2(8) . .
O7 C34 C35 118.8(8) . .
N12 C72 C71 118.3(10) . .
N12 C72 C73 118.5(7) . .
C71 C72 C73 123.2(9) . .
O14 C73 N13 127.9(10) . .
O14 C73 C72 117.2(9) . .
N13 C73 C72 114.3(8) . .
N2 C6 C7 117.2(7) . .
C5 C6 N2 120.8(9) . .
C5 C6 C7 122.0(8) . .
O13 C67 N11 126.2(9) . .
O13 C67 C68 117.5(8) . .
N11 C67 C68 116.3(8) . .
C68 C69 H69 121.0 . .
C70 C69 H69 121.0 . .
C70 C69 C68 117.9(10) . .
N12 C68 C67 117.5(7) . .
N12 C68 C69 120.6(9) . .
C69 C68 C67 121.9(9) . .
C71 C70 C69 121.6(9) . .
C71 C70 H70 119.2 . .
C69 C70 H70 119.2 . .
N4 C11 H11 121.1 . .
N4 C11 C10 117.8(9) . .
C10 C11 H11 121.1 . .
C74 C75 H75 119.8 . .
C76 C75 C74 120.4(9) . .
C76 C75 H75 119.8 . .
C9 C10 C11 123.3(9) . .
C9 C10 H10 118.4 . .
C11 C10 H10 118.4 . .
C77 C76 H76 119.0 . .
C75 C76 C77 122.0(10) . .
C75 C76 H76 119.0 . .
H1WA O1W H1WB 104.5 . .
H2WA O2W H2WB 104.5 . .
H3WA O3W H3WB 104.5 . .

loop_
_geom_bond_atom_site_label_1
_geom_bond_atom_site_label_2
_geom_bond_distance
_geom_bond_site_symmetry_2
Cd1 O4 2.313(5) .
Cd1 O3 2.462(5) .
Cd1 N1 2.350(6) .
Cd1 N2 2.296(6) .
Cd1 C53 2.748(9) .
Cd1 O5 2.295(7) .
Cd1 C99 2.726(7) .
Cd1 N3 2.366(7) .
Cd2 O10 2.300(5) .
Cd2 O9 2.587(5) .
Cd2 N6 2.343(6) .
Cd2 C33 2.757(6) .
Cd2 N7 2.283(6) .
Cd2 O18 2.354(7) .
Cd2 N8 2.412(7) .
Cd2 O17 2.561(8) .
Cd3 O11 2.345(5) .
Cd3 O15 2.450(7) .
Cd3 C20 2.755(8) .
Cd3 C66 2.751(7) .
Cd3 N11 2.381(7) .
Cd3 O12 2.481(6) .
Cd3 N12 2.277(6) .
Cd3 N13 2.337(7) .
Cd3 O16 2.427(7) .
O11 C66 1.234(9) .
O4 C99 1.253(9) .
O10 C33 1.246(8) .
O3 C99 1.251(9) .
N15 C92 1.444(9) .
N15 C90 1.369(11) .
N15 C91 1.318(10) .
O8 C40 1.212(10) .
N10 C59 1.443(11) .
N10 C58 1.366(10) .
N10 C57 1.368(10) .
C59 H59A 0.9700 .
C59 H59B 0.9700 .
C59 C60 1.535(11) .
O2 C7 1.229(10) .
N14 C78 1.315(11) .
N14 C77 1.359(12) .
N14 C79 1.488(11) 2_565
C60 C65 1.364(11) .
C60 C61 1.322(13) 2_564
O9 C33 1.196(9) .
N4 C13 1.489(12) .
N4 C12 1.336(10) .
N4 C11 1.306(13) .
N1 C21 1.389(9) .
N1 C1 1.354(10) .
N5 C26 1.481(9) .
N5 C24 1.363(10) .
N5 C25 1.340(9) .
C30 C29 1.364(10) .
C30 C33 1.535(9) .
C30 C31 1.359(11) .
C97 H97 0.9300 .
C97 C98 1.426(9) .
C97 C96 1.395(10) .
N9 C44 1.340(12) .
N9 C45 1.313(9) .
N9 C46 1.468(12) .
C27 C26 1.526(9) .
C27 C28 1.369(10) .
C27 C32 1.372(11) .
C95 H95 0.9300 .
C95 C94 1.392(10) .
C95 C96 1.411(9) .
C94 H94 0.9300 .
C94 C93 1.364(10) .
N6 C54 1.355(10) .
N6 C34 1.389(10) .
C29 H29 0.9300 .
C29 C28 1.384(10) .
O15 C20 1.253(10) .
O1 C1 1.244(10) .
C22 H22 0.9300 .
C22 C21 1.391(10) .
C22 C23 1.325(12) .
C65 H65 0.9300 .
C65 C64 1.396(10) 2_564
C18 H18 0.9300 .
C18 C19 1.420(12) .
C18 C17 1.382(12) .
C93 C98 1.405(9) .
C93 C92 1.503(10) .
C14 C19 1.317(13) .
C14 C15 1.410(13) .
C14 C13 1.543(12) .
N2 C2 1.323(10) .
N2 C6 1.360(10) .
C53 O5 1.116(13) .
C53 O6 1.277(14) .
C53 C50 1.597(12) .
C21 C25 1.390(10) .
C84 H84 0.9300 .
C84 C83 1.394(14) .
C84 C85 1.360(12) .
C19 H19 0.9300 .
C98 H98 0.9300 .
N7 C39 1.354(11) .
N7 C35 1.362(10) .
O7 C34 1.215(10) .
C96 C99 1.510(9) .
C47 C48 1.367(11) .
C47 C46 1.532(11) .
C47 C52 1.401(11) .
C92 H92A 0.9700 .
C92 H92B 0.9700 .
C20 C17 1.489(10) .
C20 O16 1.253(11) .
O13 C67 1.256(12) .
C26 H26A 0.9700 .
C26 H26B 0.9700 .
N3 C7 1.344(11) .
N3 C8 1.404(10) .
C58 H58 0.9300 .
C58 C54 1.398(11) .
C66 O12 1.261(9) .
C66 C63 1.481(10) .
N11 C87 1.341(10) .
N11 C67 1.323(10) .
C28 H28 0.9300 .
C17 C16 1.395(13) .
O18 C86 1.234(13) .
C64 C65 1.396(10) 2_565
C64 H64 0.9300 .
C64 C63 1.378(10) .
C32 H32 0.9300 .
C32 C31 1.412(10) .
C40 N8 1.313(10) .
C40 C39 1.488(12) .
C81 H81 0.9300 .
C81 C80 1.299(12) .
C81 C82 1.386(11) .
C42 H42 0.9300 .
C42 C41 1.374(11) .
C42 C43 1.413(11) .
N8 C41 1.383(10) .
C90 H90 0.9300 .
C90 C89 1.382(13) .
C38 H38 0.9300 .
C38 C37 1.361(14) .
C38 C39 1.470(12) .
O14 C73 1.306(11) .
C80 C85 1.381(12) .
C80 C79 1.508(10) .
C83 C82 1.365(13) .
C83 C86 1.531(12) .
N12 C72 1.323(12) .
N12 C68 1.316(11) .
C7 C6 1.497(13) .
C78 H78 0.9300 .
C78 C74 1.420(11) .
O17 C86 1.213(13) .
C23 H23 0.9300 .
C23 C24 1.345(12) .
C85 H85 0.9300 .
C15 H15 0.9300 .
C15 C16 1.341(13) .
N13 C74 1.366(12) .
N13 C73 1.314(11) .
C63 C62 1.402(12) .
C51 H51 0.9300 .
C51 C50 1.339(14) .
C51 C52 1.368(13) .
C61 C60 1.322(13) 2_565
C61 H61 0.9300 .
C61 C62 1.456(14) .
C2 C1 1.535(11) .
C2 C3 1.363(11) .
C13 H13A 0.9700 .
C13 H13B 0.9700 .
C77 H77 0.9300 .
C77 C76 1.423(16) .
C62 H62 0.9300 .
C49 H49 0.9300 .
C49 C50 1.420(13) .
C49 C48 1.391(12) .
C31 H31 0.9300 .
C24 H24 0.9300 .
C57 H57 0.9300 .
C57 C56 1.384(14) .
C37 H37 0.9300 .
C37 C36 1.350(15) .
C79 N14 1.488(11) 2_564
C79 H79A 0.9700 .
C79 H79B 0.9700 .
C82 H82 0.9300 .
C16 H16 0.9300 .
C3 H3 0.9300 .
C3 C4 1.379(12) .
C54 C55 1.416(10) .
C55 H55 0.9300 .
C55 C56 1.414(13) .
C48 H48 0.9300 .
C56 H56 0.9300 .
C8 C9 1.401(12) .
C8 C12 1.391(12) .
C41 C45 1.373(11) .
C44 H44 0.9300 .
C44 C43 1.376(14) .
C4 H4 0.9300 .
C4 C5 1.377(13) .
C36 H36 0.9300 .
C36 C35 1.414(12) .
C5 H5 0.9300 .
C5 C6 1.351(13) .
C35 C34 1.502(12) .
C43 H43 0.9300 .
C87 C91 1.408(10) .
C87 C88 1.437(12) .
C45 H45 0.9300 .
C9 H9 0.9300 .
C9 C10 1.359(15) .
C91 H91 0.9300 .
C25 H25 0.9300 .
C88 H88 0.9300 .
C88 C89 1.395(13) .
C46 H46A 0.9700 .
C46 H46B 0.9700 .
C52 H52 0.9300 .
C74 C75 1.420(13) .
C89 H89 0.9300 .
C71 H71 0.9300 .
C71 C72 1.491(13) .
C71 C70 1.320(18) .
C12 H12 0.9300 .
C72 C73 1.515(15) .
C67 C68 1.486(13) .
C69 H69 0.9300 .
C69 C68 1.427(11) .
C69 C70 1.390(17) .
C70 H70 0.9300 .
C11 H11 0.9300 .
C11 C10 1.392(16) .
C75 H75 0.9300 .
C75 C76 1.335(15) .
C10 H10 0.9300 .
C76 H76 0.9300 .
O1W H1WA 0.8506 .
O1W H1WB 0.8500 .
O2W H2WA 0.8501 .
O2W H2WB 0.8501 .
O3W H3WA 0.8502 .
O3W H3WB 0.8502 .

loop_
_smtbx_masks_void_nr
_smtbx_masks_void_average_x
_smtbx_masks_void_average_y
_smtbx_masks_void_average_z
_smtbx_masks_void_volume
_smtbx_masks_void_count_electrons
_smtbx_masks_void_content
1 -0.250 0.000 -0.315 1499.5 448.4 '6 water'
2 0.250 0.500 -0.765 1499.5 448.8 '6 water'

loop_
_twin_individual_id
_twin_individual_mass_fraction_refined
1 0.89(2)
2 0.11(2)
